data_4086035
loop_
_publ_author_name
'Kilpatrick, Alexander F. R.'
'Green, Jennifer C.'
'Cloke, F Geoffrey N'

_publ_section_title
;
 Bonding in Complexes of Bis(pentalene)dititanium, Ti2(C8H6)2.
;
_journal_issue 20
_journal_name_full Organometallics
_journal_page_first 4830
_journal_page_last 4843
_journal_paper_doi 10.1021/acs.organomet.5b00363
_journal_volume 34
_journal_year 2015
_chemical_formula_moiety 'C52 H92 Si4 Ti2, B C24 F20, 0.5(C6 H14)'
_chemical_formula_sum 'C79 H99 B F20 Si4 Ti2'
_chemical_formula_weight 1647.55
_space_group_crystal_system triclinic
_space_group_IT_number 2
_space_group_name_Hall '-P 1'
_space_group_name_H-M_alt 'P -1'
_symmetry_space_group_name_Hall '-P 1'
_symmetry_space_group_name_H-M 'P -1'
_atom_sites_solution_hydrogens geom
_atom_sites_solution_primary direct
_audit_creation_date 2015-04-24
_audit_creation_method
;
Olex2 1.2
(compiled 2015.01.26 svn.r3150 for OlexSys, GUI svn.r4998)
;
_cell_angle_alpha 89.30(3)
_cell_angle_beta 88.71(3)
_cell_angle_gamma 67.67(3)
_cell_formula_units_Z 2
_cell_length_a 14.217(3)
_cell_length_b 15.491(3)
_cell_length_c 19.366(4)
_cell_measurement_reflns_used 57859
_cell_measurement_temperature 150
_cell_measurement_theta_max 27.5
_cell_measurement_theta_min 2.5
_cell_volume 3944.2(16)
_computing_cell_refinement
;

CrystalClear-SM Expert 3.1 b27 (Rigaku, 20112)

;
_computing_data_collection
;

CrystalClear-SM Expert 3.1 b27 (Rigaku, 20112)

;
_computing_data_reduction
;

CrystalClear-SM Expert 3.1 b27 (Rigaku, 20112)

;
_computing_molecular_graphics 'Ortep for Windows (Farrugia, 2012)'
_computing_publication_material
;
Olex2 (Dolomanov et al., 2009) and WinGX  (Farrugia, 2012) publication routines
;
_computing_structure_refinement 'ShelXL (Sheldrick, 2008)'
_computing_structure_solution 'ShelXS (Sheldrick, 2008)'
_diffrn_ambient_temperature 150
_diffrn_detector_area_resol_mean 28.5714
_diffrn_measured_fraction_theta_full 0.997
_diffrn_measured_fraction_theta_max 0.996
_diffrn_measurement_device_type 'Rigaku Saturn724+ (2x2 bin mode)'
_diffrn_measurement_method 'profile data from \w-scans'
_diffrn_radiation_type MoK\a
_diffrn_radiation_wavelength 0.71073
_diffrn_reflns_av_R_equivalents 0.0792
_diffrn_reflns_av_unetI/netI 0.0552
_diffrn_reflns_laue_measured_fraction_full 0.997
_diffrn_reflns_laue_measured_fraction_max 0.996
_diffrn_reflns_limit_h_max 17
_diffrn_reflns_limit_h_min -17
_diffrn_reflns_limit_k_max 18
_diffrn_reflns_limit_k_min -19
_diffrn_reflns_limit_l_max 24
_diffrn_reflns_limit_l_min -23
_diffrn_reflns_number 61748
_diffrn_reflns_point_group_measured_fraction_full 0.997
_diffrn_reflns_point_group_measured_fraction_max 0.996
_diffrn_reflns_theta_full 25.242
_diffrn_reflns_theta_max 26.372
_diffrn_reflns_theta_min 3.028
_diffrn_source 'Sealed Tube'
_exptl_absorpt_coefficient_mu 0.353
_exptl_absorpt_correction_T_max 1.000
_exptl_absorpt_correction_T_min 0.657
_exptl_absorpt_correction_type multi-scan
_exptl_absorpt_process_details
;
Multi-Scan (Blessing, 1995)
;
_exptl_crystal_colour green
_exptl_crystal_density_diffrn 1.387
_exptl_crystal_density_method 'not measured'
_exptl_crystal_description plate
_exptl_crystal_F_000 1716
_exptl_crystal_preparation 'synthesis as described'
_exptl_crystal_recrystallization_method 'from Et2O/hexane solution at -35 C'
_exptl_crystal_size_max 0.08
_exptl_crystal_size_mid 0.05
_exptl_crystal_size_min 0.02
_refine_diff_density_max 0.822
_refine_diff_density_min -0.693
_refine_diff_density_rms 0.080
_refine_ls_extinction_method none
_refine_ls_goodness_of_fit_ref 1.025
_refine_ls_hydrogen_treatment constr
_refine_ls_matrix_type full
_refine_ls_number_parameters 955
_refine_ls_number_reflns 16087
_refine_ls_number_restraints 33
_refine_ls_restrained_S_all 1.026
_refine_ls_R_factor_all 0.0793
_refine_ls_R_factor_gt 0.0562
_refine_ls_shift/su_max 0.001
_refine_ls_shift/su_mean 0.000
_refine_ls_structure_factor_coef Fsqd
_refine_ls_weighting_details 'w=1/[\s^2^(Fo^2^)+(0.0944P)^2^+1.4488P] where P=(Fo^2^+2Fc^2^)/3'
_refine_ls_weighting_scheme calc
_refine_ls_wR_factor_gt 0.1478
_refine_ls_wR_factor_ref 0.1655
_reflns_Friedel_coverage 0.000
_reflns_number_gt 11947
_reflns_number_total 16087
_reflns_threshold_expression 'I > 2\s(I)'
_cod_data_source_file om5b00363_si_002.cif
_cod_data_source_block 2014ncs0267
_cod_depositor_comments
;Adding full bibliography for 4086035.cif.

 Adding full bibliography for 4086035.cif.
;
_cod_original_cell_volume 3944.1(16)
_cod_database_code 4086035
_shelx_space_group_comment
;
The symmetry employed for this shelxl refinement is uniquely defined
by the following loop, which should always be used as a source of
symmetry information in preference to the above space-group names.
They are only intended as comments.
;
_shelx_estimated_absorpt_t_max 0.993
_shelx_estimated_absorpt_t_min 0.972
_olex2_refinement_description
;
1. Fixed Uiso
 At 1.2 times of:
  All C(H) groups, All C(H,H) groups
 At 1.5 times of:
  All C(H,H,H) groups
2. Rigid bond restraints
 C100, C101, C102
 with sigma for 1-2 distances of 0.01 and sigma for 1-3 distances of 0.01
3. Uiso/Uaniso restraints and constraints
C100 \\sim C101 \\sim C102: within 1.7A with sigma of 0.04 and sigma for
terminal atoms of 0.08
Uanis(C100) \\sim Ueq, Uanis(C101) \\sim Ueq, Uanis(C102) \\sim Ueq: with sigma
of 0.05 and sigma for terminal atoms of 0.1
4.a Ternary CH refined with riding coordinates:
 C9(H9), C12(H12), C15(H15), C18(H18), C21(H21), C24(H24), C35(H35), C38(H38),
 C41(H41), C44(H44), C47(H47), C50(H50)
4.b Secondary CH2 refined with riding coordinates:
 C101(H10G,H10H), C102(H10I,H10J)
4.c Me refined with riding coordinates:
 C10(H10A,H10B,H10C), C11(H11A,H11B,H11C), C13(H13A,H13B,H13C), C14(H14A,H14B,
 H14C), C16(H16A,H16B,H16C), C17(H17A,H17B,H17C), C19(H19A,H19B,H19C), C20(H20A,
 H20B,H20C), C22(H22A,H22B,H22C), C23(H23A,H23B,H23C), C25(H25A,H25B,H25C),
 C26(H26A,H26B,H26C), C36(H36A,H36B,H36C), C37(H37A,H37B,H37C), C39(H39A,H39B,
 H39C), C40(H40A,H40B,H40C), C42(H42A,H42B,H42C), C43(H43A,H43B,H43C), C45(H45A,
 H45B,H45C), C46(H46A,H46B,H46C), C48(H48A,H48B,H48C), C49(H49A,H49B,H49C),
 C51(H51A,H51B,H51C), C52(H52A,H52B,H52C), C100(H10D,H10E,H10F)
4.d Aromatic/amide H refined with riding coordinates:
 C2(H2), C3(H3), C6(H6), C7(H7), C28(H28), C29(H29), C32(H32), C33(H33)
;
_shelx_shelxl_version_number 2014/7
_olex2_submission_special_instructions 'No special instructions were received'

loop_
_space_group_symop_operation_xyz
'x, y, z'
'-x, -y, -z'

loop_
_atom_site_label
_atom_site_type_symbol
_atom_site_fract_x
_atom_site_fract_y
_atom_site_fract_z
_atom_site_U_iso_or_equiv
_atom_site_adp_type
_atom_site_occupancy
_atom_site_site_symmetry_order
_atom_site_calc_flag
_atom_site_refinement_flags_posn
_atom_site_refinement_flags_adp
C1 C 0.7605(2) 0.5979(2) 0.60233(14) 0.0312(6) Uani 1 1 d . .
C2 C 0.7460(2) 0.54081(19) 0.65763(14) 0.0315(6) Uani 1 1 d . .
H2 H 0.7071 0.5031 0.6537 0.038 Uiso 1 1 calc R .
C3 C 0.7958(2) 0.54738(19) 0.71792(14) 0.0307(6) Uani 1 1 d . .
H3 H 0.7923 0.5192 0.7612 0.037 Uiso 1 1 calc R .
C4 C 0.8525(2) 0.60394(19) 0.70234(13) 0.0279(5) Uani 1 1 d . .
C5 C 0.8298(2) 0.63693(19) 0.63182(13) 0.0288(5) Uani 1 1 d . .
C6 C 0.8893(2) 0.6920(2) 0.61559(14) 0.0313(6) Uani 1 1 d . .
H6 H 0.8853 0.7281 0.5749 0.038 Uiso 1 1 calc R .
C7 C 0.9546(2) 0.6824(2) 0.67118(13) 0.0310(6) Uani 1 1 d . .
H7 H 1.0078 0.7053 0.6709 0.037 Uiso 1 1 calc R .
C8 C 0.9311(2) 0.63402(19) 0.72819(13) 0.0292(5) Uani 1 1 d . .
C9 C 0.7999(3) 0.4630(2) 0.48207(16) 0.0442(7) Uani 1 1 d . .
H9 H 0.8730 0.4482 0.4924 0.053 Uiso 1 1 calc R .
C10 C 0.7971(3) 0.4463(3) 0.40372(17) 0.0541(9) Uani 1 1 d . .
H10A H 0.8152 0.4929 0.3780 0.081 Uiso 1 1 calc R .
H10B H 0.8458 0.3836 0.3921 0.081 Uiso 1 1 calc R .
H10C H 0.7285 0.4520 0.3914 0.081 Uiso 1 1 calc R .
C11 C 0.7719(4) 0.3907(3) 0.5207(2) 0.0632(10) Uani 1 1 d . .
H11A H 0.7734 0.4004 0.5705 0.095 Uiso 1 1 calc R .
H11B H 0.7034 0.3965 0.5080 0.095 Uiso 1 1 calc R .
H11C H 0.8207 0.3282 0.5087 0.095 Uiso 1 1 calc R .
C12 C 0.5870(2) 0.6313(2) 0.49878(14) 0.0348(6) Uani 1 1 d . .
H12 H 0.5601 0.7008 0.5028 0.042 Uiso 1 1 calc R .
C13 C 0.5540(2) 0.6096(2) 0.42799(15) 0.0415(7) Uani 1 1 d . .
H13A H 0.5880 0.6317 0.3912 0.062 Uiso 1 1 calc R .
H13B H 0.5730 0.5421 0.4236 0.062 Uiso 1 1 calc R .
H13C H 0.4802 0.6413 0.4241 0.062 Uiso 1 1 calc R .
C14 C 0.5333(2) 0.5963(2) 0.55590(16) 0.0430(7) Uani 1 1 d . .
H14A H 0.5539 0.6098 0.6012 0.065 Uiso 1 1 calc R .
H14B H 0.4595 0.6280 0.5517 0.065 Uiso 1 1 calc R .
H14C H 0.5523 0.5288 0.5512 0.065 Uiso 1 1 calc R .
C15 C 0.7838(2) 0.6676(2) 0.45992(15) 0.0387(7) Uani 1 1 d . .
H15 H 0.7737 0.7211 0.4915 0.046 Uiso 1 1 calc R .
C16 C 0.7305(3) 0.7118(3) 0.39297(16) 0.0485(8) Uani 1 1 d . .
H16A H 0.6570 0.7411 0.4017 0.073 Uiso 1 1 calc R .
H16B H 0.7561 0.7591 0.3766 0.073 Uiso 1 1 calc R .
H16C H 0.7445 0.6634 0.3577 0.073 Uiso 1 1 calc R .
C17 C 0.8994(2) 0.6212(3) 0.44721(17) 0.0472(8) Uani 1 1 d . .
H17A H 0.9325 0.5932 0.4903 0.071 Uiso 1 1 calc R .
H17B H 0.9138 0.5725 0.4121 0.071 Uiso 1 1 calc R .
H17C H 0.9254 0.6682 0.4311 0.071 Uiso 1 1 calc R .
C18 C 1.1105(2) 0.6473(2) 0.79911(15) 0.0380(6) Uani 1 1 d . .
H18 H 1.1404 0.6274 0.7520 0.046 Uiso 1 1 calc R .
C19 C 1.0738(2) 0.7549(2) 0.80041(16) 0.0432(7) Uani 1 1 d . .
H19A H 1.0181 0.7820 0.7680 0.065 Uiso 1 1 calc R .
H19B H 1.0499 0.7774 0.8471 0.065 Uiso 1 1 calc R .
H19C H 1.1303 0.7735 0.7869 0.065 Uiso 1 1 calc R .
C20 C 1.1977(2) 0.6053(3) 0.84988(17) 0.0475(8) Uani 1 1 d . .
H20A H 1.2211 0.5371 0.8492 0.071 Uiso 1 1 calc R .
H20B H 1.2541 0.6240 0.8363 0.071 Uiso 1 1 calc R .
H20C H 1.1737 0.6280 0.8966 0.071 Uiso 1 1 calc R .
C21 C 1.0477(2) 0.4723(2) 0.82251(15) 0.0387(7) Uani 1 1 d . .
H21 H 0.9859 0.4570 0.8178 0.046 Uiso 1 1 calc R .
C22 C 1.0894(3) 0.4376(3) 0.89438(18) 0.0587(10) Uani 1 1 d . .
H22A H 1.0399 0.4730 0.9298 0.088 Uiso 1 1 calc R .
H22B H 1.1014 0.3711 0.8990 0.088 Uiso 1 1 calc R .
H22C H 1.1534 0.4463 0.9003 0.088 Uiso 1 1 calc R .
C23 C 1.1215(3) 0.4196(2) 0.76483(17) 0.0490(8) Uani 1 1 d . .
H23A H 1.0921 0.4439 0.7199 0.074 Uiso 1 1 calc R .
H23B H 1.1859 0.4282 0.7694 0.074 Uiso 1 1 calc R .
H23C H 1.1339 0.3530 0.7681 0.074 Uiso 1 1 calc R .
C24 C 0.9099(2) 0.6622(2) 0.88187(14) 0.0371(6) Uani 1 1 d . .
H24 H 0.8777 0.6175 0.8967 0.044 Uiso 1 1 calc R .
C25 C 0.8244(2) 0.7482(2) 0.85327(15) 0.0375(6) Uani 1 1 d . .
H25A H 0.7977 0.7311 0.8116 0.056 Uiso 1 1 calc R .
H25B H 0.7698 0.7722 0.8881 0.056 Uiso 1 1 calc R .
H25C H 0.8511 0.7965 0.8417 0.056 Uiso 1 1 calc R .
C26 C 0.9536(3) 0.6870(3) 0.94766(15) 0.0466(8) Uani 1 1 d . .
H26A H 1.0082 0.6311 0.9652 0.070 Uiso 1 1 calc R .
H26B H 0.9809 0.7350 0.9366 0.070 Uiso 1 1 calc R .
H26C H 0.8996 0.7106 0.9830 0.070 Uiso 1 1 calc R .
C27 C 0.5290(2) 0.82660(19) 0.70729(14) 0.0317(6) Uani 1 1 d . .
C28 C 0.5294(2) 0.8069(2) 0.63559(14) 0.0327(6) Uani 1 1 d . .
H28 H 0.4805 0.7883 0.6144 0.039 Uiso 1 1 calc R .
C29 C 0.6114(2) 0.81861(19) 0.59999(14) 0.0319(6) Uani 1 1 d . .
H29 H 0.6312 0.8029 0.5532 0.038 Uiso 1 1 calc R .
C30 C 0.6598(2) 0.85877(19) 0.64764(14) 0.0297(6) Uani 1 1 d . .
C31 C 0.6116(2) 0.86004(19) 0.71448(14) 0.0307(6) Uani 1 1 d . .
C32 C 0.6571(2) 0.90283(19) 0.76187(14) 0.0331(6) Uani 1 1 d . .
H32 H 0.6438 0.9101 0.8102 0.040 Uiso 1 1 calc R .
C33 C 0.7248(2) 0.93196(19) 0.72354(15) 0.0341(6) Uani 1 1 d . .
H33 H 0.7608 0.9665 0.7424 0.041 Uiso 1 1 calc R .
C34 C 0.7336(2) 0.90347(19) 0.65236(14) 0.0324(6) Uani 1 1 d . .
C35 C 0.3856(2) 0.9514(2) 0.81471(17) 0.0451(7) Uani 1 1 d . .
H35 H 0.4409 0.9521 0.8455 0.054 Uiso 1 1 calc R .
C36 C 0.2910(3) 0.9700(3) 0.8615(2) 0.0674(11) Uani 1 1 d . .
H36A H 0.3041 0.9183 0.8943 0.101 Uiso 1 1 calc R .
H36B H 0.2757 1.0283 0.8868 0.101 Uiso 1 1 calc R .
H36C H 0.2329 0.9752 0.8330 0.101 Uiso 1 1 calc R .
C37 C 0.3678(3) 1.0315(3) 0.7621(2) 0.0580(9) Uani 1 1 d . .
H37A H 0.4290 1.0180 0.7330 0.087 Uiso 1 1 calc R .
H37B H 0.3102 1.0370 0.7331 0.087 Uiso 1 1 calc R .
H37C H 0.3530 1.0901 0.7868 0.087 Uiso 1 1 calc R .
C38 C 0.3228(2) 0.8035(2) 0.74113(17) 0.0464(8) Uani 1 1 d . .
H38 H 0.2752 0.8106 0.7814 0.056 Uiso 1 1 calc R .
C39 C 0.2597(3) 0.8713(3) 0.6865(2) 0.0628(10) Uani 1 1 d . .
H39A H 0.2411 0.9355 0.7027 0.094 Uiso 1 1 calc R .
H39B H 0.2996 0.8625 0.6434 0.094 Uiso 1 1 calc R .
H39C H 0.1978 0.8595 0.6784 0.094 Uiso 1 1 calc R .
C40 C 0.3529(3) 0.7033(3) 0.7178(2) 0.0579(10) Uani 1 1 d . .
H40A H 0.3933 0.6610 0.7536 0.087 Uiso 1 1 calc R .
H40B H 0.2916 0.6906 0.7098 0.087 Uiso 1 1 calc R .
H40C H 0.3934 0.6936 0.6748 0.087 Uiso 1 1 calc R .
C41 C 0.4975(2) 0.7371(2) 0.84154(15) 0.0388(7) Uani 1 1 d . .
H41 H 0.4477 0.7090 0.8568 0.047 Uiso 1 1 calc R .
C42 C 0.5327(3) 0.7697(3) 0.90599(17) 0.0509(8) Uani 1 1 d . .
H42A H 0.4749 0.8193 0.9281 0.076 Uiso 1 1 calc R .
H42B H 0.5605 0.7172 0.9382 0.076 Uiso 1 1 calc R .
H42C H 0.5854 0.7936 0.8934 0.076 Uiso 1 1 calc R .
C43 C 0.5871(2) 0.6594(2) 0.80640(15) 0.0393(7) Uani 1 1 d . .
H43A H 0.5636 0.6388 0.7648 0.059 Uiso 1 1 calc R .
H43B H 0.6400 0.6831 0.7936 0.059 Uiso 1 1 calc R .
H43C H 0.6150 0.6066 0.8383 0.059 Uiso 1 1 calc R .
C44 C 0.6975(3) 1.0956(2) 0.60269(19) 0.0480(8) Uani 1 1 d . .
H44 H 0.7199 1.1092 0.6485 0.058 Uiso 1 1 calc R .
C45 C 0.5828(3) 1.1190(3) 0.6113(3) 0.0723(13) Uani 1 1 d . .
H45A H 0.5713 1.0749 0.6439 0.108 Uiso 1 1 calc R .
H45B H 0.5494 1.1826 0.6291 0.108 Uiso 1 1 calc R .
H45C H 0.5544 1.1144 0.5665 0.108 Uiso 1 1 calc R .
C46 C 0.7163(3) 1.1641(3) 0.5518(2) 0.0677(12) Uani 1 1 d . .
H46A H 0.7896 1.1487 0.5466 0.101 Uiso 1 1 calc R .
H46B H 0.6881 1.1595 0.5069 0.101 Uiso 1 1 calc R .
H46C H 0.6831 1.2278 0.5695 0.101 Uiso 1 1 calc R .
C47 C 0.7631(3) 0.9280(2) 0.49541(16) 0.0466(8) Uani 1 1 d . .
H47 H 0.7855 0.8585 0.4977 0.056 Uiso 1 1 calc R .
C48 C 0.6524(3) 0.9667(3) 0.4716(2) 0.0648(11) Uani 1 1 d . .
H48A H 0.6092 0.9530 0.5067 0.097 Uiso 1 1 calc R .
H48B H 0.6294 1.0343 0.4650 0.097 Uiso 1 1 calc R .
H48C H 0.6480 0.9373 0.4279 0.097 Uiso 1 1 calc R .
C49 C 0.8307(4) 0.9500(3) 0.43958(19) 0.0686(11) Uani 1 1 d . .
H49A H 0.9016 0.9255 0.4545 0.103 Uiso 1 1 calc R .
H49B H 0.8260 0.9207 0.3959 0.103 Uiso 1 1 calc R .
H49C H 0.8074 1.0177 0.4330 0.103 Uiso 1 1 calc R .
C50 C 0.9152(2) 0.9582(2) 0.59465(17) 0.0450(7) Uani 1 1 d . .
H50 H 0.9240 1.0037 0.5606 0.054 Uiso 1 1 calc R .
C51 C 0.9987(3) 0.8650(3) 0.5759(2) 0.0617(10) Uani 1 1 d . .
H51A H 0.9846 0.8446 0.5310 0.093 Uiso 1 1 calc R .
H51B H 1.0643 0.8720 0.5735 0.093 Uiso 1 1 calc R .
H51C H 1.0008 0.8185 0.6112 0.093 Uiso 1 1 calc R .
C52 C 0.9370(3) 0.9905(4) 0.6652(2) 0.0691(11) Uani 1 1 d . .
H52A H 0.8831 1.0505 0.6771 0.104 Uiso 1 1 calc R .
H52B H 0.9391 0.9440 0.7005 0.104 Uiso 1 1 calc R .
H52C H 1.0026 0.9976 0.6628 0.104 Uiso 1 1 calc R .
C53 C 0.7209(2) 0.36883(19) 0.93317(13) 0.0297(6) Uani 1 1 d . .
C54 C 0.6502(2) 0.3775(2) 0.98651(14) 0.0329(6) Uani 1 1 d . .
C55 C 0.6156(2) 0.4509(2) 1.03195(14) 0.0350(6) Uani 1 1 d . .
C56 C 0.6492(2) 0.5224(2) 1.02516(14) 0.0364(6) Uani 1 1 d . .
C57 C 0.7182(2) 0.5185(2) 0.97321(14) 0.0340(6) Uani 1 1 d . .
C58 C 0.7522(2) 0.4429(2) 0.92904(13) 0.0316(6) Uani 1 1 d . .
C59 C 0.8494(2) 0.2657(2) 0.82689(14) 0.0338(6) Uani 1 1 d . .
C60 C 0.9435(2) 0.2518(2) 0.85548(14) 0.0346(6) Uani 1 1 d . .
C61 C 1.0344(2) 0.2263(2) 0.81862(16) 0.0396(7) Uani 1 1 d . .
C62 C 1.0335(3) 0.2153(2) 0.74833(18) 0.0472(8) Uani 1 1 d . .
C63 C 0.9445(3) 0.2281(2) 0.71705(16) 0.0468(8) Uani 1 1 d . .
C64 C 0.8550(2) 0.2518(2) 0.75571(15) 0.0391(7) Uani 1 1 d . .
C65 C 0.6443(2) 0.3034(2) 0.83795(14) 0.0360(6) Uani 1 1 d . .
C66 C 0.6114(2) 0.3808(2) 0.79422(15) 0.0390(7) Uani 1 1 d . .
C67 C 0.5213(3) 0.4121(2) 0.75954(16) 0.0478(8) Uani 1 1 d . .
C68 C 0.4568(2) 0.3652(3) 0.76765(17) 0.0533(9) Uani 1 1 d . .
C69 C 0.4843(3) 0.2888(3) 0.80989(18) 0.0540(9) Uani 1 1 d . .
C70 C 0.5763(2) 0.2594(2) 0.84415(16) 0.0425(7) Uani 1 1 d . .
C71 C 0.7915(2) 0.1777(2) 0.92063(14) 0.0339(6) Uani 1 1 d . .
C72 C 0.8056(2) 0.0963(2) 0.88444(16) 0.0418(7) Uani 1 1 d . .
C73 C 0.8449(3) 0.0085(2) 0.91180(18) 0.0474(8) Uani 1 1 d . .
C74 C 0.8765(3) -0.0043(2) 0.97907(19) 0.0466(8) Uani 1 1 d . .
C75 C 0.8681(2) 0.0725(2) 1.01699(16) 0.0406(7) Uani 1 1 d . .
C76 C 0.8262(2) 0.1606(2) 0.98779(15) 0.0361(6) Uani 1 1 d . .
C100 C 0.6842(9) 0.8322(11) 0.0334(6) 0.261(7) Uani 1 1 d . U
H10D H 0.7016 0.7806 0.0667 0.392 Uiso 1 1 calc R .
H10E H 0.6947 0.8071 -0.0137 0.392 Uiso 1 1 calc R .
H10F H 0.7277 0.8674 0.0402 0.392 Uiso 1 1 calc R .
C101 C 0.5733(7) 0.8964(6) 0.0439(4) 0.138(3) Uani 1 1 d . U
H10G H 0.5290 0.8611 0.0374 0.165 Uiso 1 1 calc R .
H10H H 0.5621 0.9215 0.0914 0.165 Uiso 1 1 calc R .
C102 C 0.5501(6) 0.9672(6) -0.0023(4) 0.134(3) Uani 1 1 d . U
H10I H 0.5622 0.9405 -0.0494 0.161 Uiso 1 1 calc R .
H10J H 0.5970 0.9999 0.0039 0.161 Uiso 1 1 calc R .
B1 B 0.7515(2) 0.2792(2) 0.87937(16) 0.0321(7) Uani 1 1 d . .
F1 F 0.61201(13) 0.31042(12) 0.99544(9) 0.0413(4) Uani 1 1 d . .
F2 F 0.54929(13) 0.45263(13) 1.08385(8) 0.0445(4) Uani 1 1 d . .
F3 F 0.61673(14) 0.59509(13) 1.06888(9) 0.0478(4) Uani 1 1 d . .
F4 F 0.75205(14) 0.58836(12) 0.96620(9) 0.0440(4) Uani 1 1 d . .
F5 F 0.81989(13) 0.44643(11) 0.87957(8) 0.0369(4) Uani 1 1 d . .
F6 F 0.94830(13) 0.26287(12) 0.92433(8) 0.0390(4) Uani 1 1 d . .
F7 F 1.12144(13) 0.21173(14) 0.85085(10) 0.0511(5) Uani 1 1 d . .
F8 F 1.12108(16) 0.19087(16) 0.71096(11) 0.0642(6) Uani 1 1 d . .
F9 F 0.94320(17) 0.21738(17) 0.64776(10) 0.0651(6) Uani 1 1 d . .
F10 F 0.77231(14) 0.25891(15) 0.71945(9) 0.0500(5) Uani 1 1 d . .
F11 F 0.67058(14) 0.43090(13) 0.78424(9) 0.0459(4) Uani 1 1 d . .
F12 F 0.49615(17) 0.48685(16) 0.71765(11) 0.0652(6) Uani 1 1 d . .
F13 F 0.36668(16) 0.3961(2) 0.73609(11) 0.0771(7) Uani 1 1 d . .
F14 F 0.42119(18) 0.2430(2) 0.81966(12) 0.0752(7) Uani 1 1 d . .
F15 F 0.59469(16) 0.18506(15) 0.88633(11) 0.0567(5) Uani 1 1 d . .
F16 F 0.77945(16) 0.10285(13) 0.81674(9) 0.0502(5) Uani 1 1 d . .
F17 F 0.8556(2) -0.06627(14) 0.87277(13) 0.0699(6) Uani 1 1 d . .
F18 F 0.91629(17) -0.08998(14) 1.00702(12) 0.0647(6) Uani 1 1 d . .
F19 F 0.90191(15) 0.06217(14) 1.08254(9) 0.0504(5) Uani 1 1 d . .
F20 F 0.82206(14) 0.23089(12) 1.03008(8) 0.0409(4) Uani 1 1 d . .
Si1 Si 0.72985(6) 0.58893(6) 0.50895(4) 0.03158(17) Uani 1 1 d . .
Si2 Si 1.00405(6) 0.60268(6) 0.81081(4) 0.03071(17) Uani 1 1 d . .
Si3 Si 0.43100(6) 0.83179(6) 0.77563(4) 0.03530(19) Uani 1 1 d . .
Si4 Si 0.77873(6) 0.96848(6) 0.58464(4) 0.03358(18) Uani 1 1 d . .
Ti1 Ti 0.67042(4) 0.69712(3) 0.68814(2) 0.02821(12) Uani 1 1 d . .
Ti2 Ti 0.79510(4) 0.76940(3) 0.71778(2) 0.02852(12) Uani 1 1 d . .

loop_
_atom_site_aniso_label
_atom_site_aniso_U_11
_atom_site_aniso_U_22
_atom_site_aniso_U_33
_atom_site_aniso_U_23
_atom_site_aniso_U_13
_atom_site_aniso_U_12
C1 0.0232(13) 0.0359(15) 0.0317(13) -0.0050(11) 0.0049(10) -0.0081(11)
C2 0.0276(14) 0.0289(14) 0.0357(14) -0.0049(11) 0.0045(11) -0.0084(11)
C3 0.0261(14) 0.0295(14) 0.0328(13) -0.0014(11) 0.0055(10) -0.0065(11)
C4 0.0230(13) 0.0292(14) 0.0275(12) -0.0018(10) 0.0032(10) -0.0054(11)
C5 0.0226(13) 0.0322(14) 0.0276(13) -0.0031(11) 0.0055(10) -0.0060(11)
C6 0.0249(13) 0.0381(16) 0.0286(13) -0.0016(11) 0.0050(10) -0.0097(12)
C7 0.0225(13) 0.0367(15) 0.0329(13) -0.0017(11) 0.0046(10) -0.0104(12)
C8 0.0220(13) 0.0331(15) 0.0296(13) -0.0015(11) 0.0027(10) -0.0074(11)
C9 0.0386(17) 0.0443(18) 0.0449(17) -0.0084(14) 0.0019(13) -0.0101(14)
C10 0.054(2) 0.053(2) 0.0473(19) -0.0167(16) 0.0103(16) -0.0108(17)
C11 0.082(3) 0.042(2) 0.061(2) -0.0119(17) 0.013(2) -0.019(2)
C12 0.0308(15) 0.0363(16) 0.0371(14) -0.0059(12) 0.0035(11) -0.0125(12)
C13 0.0329(16) 0.0508(19) 0.0411(16) -0.0045(14) -0.0032(12) -0.0158(14)
C14 0.0326(16) 0.055(2) 0.0452(17) -0.0064(14) 0.0072(13) -0.0213(15)
C15 0.0321(16) 0.0496(18) 0.0353(15) -0.0046(13) 0.0054(12) -0.0166(14)
C16 0.0446(19) 0.063(2) 0.0414(17) 0.0068(15) 0.0036(14) -0.0252(17)
C17 0.0323(17) 0.064(2) 0.0441(17) -0.0056(15) 0.0120(13) -0.0174(15)
C18 0.0264(14) 0.0477(18) 0.0390(15) 0.0008(13) 0.0001(11) -0.0132(13)
C19 0.0385(17) 0.0512(19) 0.0443(17) -0.0014(14) 0.0007(13) -0.0221(15)
C20 0.0309(16) 0.058(2) 0.0517(18) 0.0015(16) -0.0073(14) -0.0151(15)
C21 0.0387(17) 0.0377(17) 0.0380(15) 0.0004(13) 0.0015(12) -0.0126(13)
C22 0.083(3) 0.041(2) 0.0444(19) 0.0057(15) -0.0074(18) -0.0143(19)
C23 0.050(2) 0.0425(19) 0.0487(18) -0.0039(15) 0.0105(15) -0.0118(16)
C24 0.0342(16) 0.0441(17) 0.0315(14) -0.0003(12) 0.0035(11) -0.0136(13)
C25 0.0289(15) 0.0442(17) 0.0360(15) -0.0058(13) 0.0054(11) -0.0101(13)
C26 0.0457(19) 0.055(2) 0.0333(15) -0.0036(14) -0.0009(13) -0.0123(16)
C27 0.0230(13) 0.0281(14) 0.0390(14) 0.0019(11) 0.0035(11) -0.0044(11)
C28 0.0228(13) 0.0338(15) 0.0379(14) 0.0032(12) 0.0004(11) -0.0070(11)
C29 0.0247(13) 0.0336(15) 0.0326(14) 0.0014(11) 0.0021(11) -0.0058(11)
C30 0.0236(13) 0.0267(14) 0.0333(13) 0.0002(11) 0.0042(10) -0.0035(11)
C31 0.0232(13) 0.0298(14) 0.0322(13) 0.0006(11) 0.0027(10) -0.0026(11)
C32 0.0303(14) 0.0284(14) 0.0348(14) -0.0032(11) 0.0041(11) -0.0049(11)
C33 0.0294(15) 0.0284(15) 0.0414(15) -0.0032(12) 0.0013(11) -0.0075(12)
C34 0.0304(15) 0.0294(15) 0.0366(14) 0.0015(11) 0.0017(11) -0.0105(12)
C35 0.0307(16) 0.0434(18) 0.0533(18) -0.0056(15) 0.0127(13) -0.0057(14)
C36 0.049(2) 0.059(2) 0.081(3) -0.012(2) 0.033(2) -0.0068(18)
C37 0.047(2) 0.043(2) 0.074(2) -0.0028(17) 0.0111(18) -0.0061(16)
C38 0.0272(15) 0.060(2) 0.0516(18) 0.0002(16) 0.0079(13) -0.0166(15)
C39 0.040(2) 0.083(3) 0.066(2) 0.008(2) -0.0031(17) -0.024(2)
C40 0.044(2) 0.071(3) 0.067(2) -0.0167(19) 0.0148(17) -0.0320(19)
C41 0.0296(15) 0.0411(17) 0.0419(16) 0.0001(13) 0.0123(12) -0.0098(13)
C42 0.0443(19) 0.055(2) 0.0432(17) -0.0023(15) 0.0099(14) -0.0076(16)
C43 0.0324(16) 0.0400(17) 0.0399(16) 0.0024(13) 0.0069(12) -0.0080(13)
C44 0.0388(18) 0.0376(18) 0.062(2) 0.0058(15) 0.0107(15) -0.0085(14)
C45 0.037(2) 0.049(2) 0.114(4) 0.021(2) 0.018(2) 0.0018(17)
C46 0.059(2) 0.037(2) 0.097(3) 0.0159(19) 0.022(2) -0.0083(17)
C47 0.056(2) 0.0427(19) 0.0406(17) 0.0065(14) -0.0042(15) -0.0181(16)
C48 0.069(3) 0.073(3) 0.060(2) 0.022(2) -0.024(2) -0.036(2)
C49 0.078(3) 0.084(3) 0.0398(19) -0.0025(19) 0.0124(18) -0.028(2)
C50 0.0329(17) 0.0463(19) 0.0539(19) 0.0042(15) 0.0040(14) -0.0131(14)
C51 0.0323(18) 0.056(2) 0.094(3) 0.013(2) 0.0112(18) -0.0147(17)
C52 0.048(2) 0.102(3) 0.066(2) -0.007(2) -0.0032(18) -0.038(2)
C53 0.0252(13) 0.0318(14) 0.0282(13) -0.0011(11) 0.0018(10) -0.0066(11)
C54 0.0263(14) 0.0357(15) 0.0340(14) 0.0000(12) 0.0031(11) -0.0088(12)
C55 0.0246(14) 0.0430(17) 0.0292(13) -0.0002(12) 0.0043(11) -0.0039(12)
C56 0.0328(15) 0.0364(16) 0.0314(14) -0.0072(12) 0.0008(11) -0.0033(12)
C57 0.0313(15) 0.0320(15) 0.0359(14) -0.0011(12) -0.0013(11) -0.0088(12)
C58 0.0262(14) 0.0363(15) 0.0275(13) -0.0014(11) 0.0033(10) -0.0067(12)
C59 0.0311(15) 0.0325(15) 0.0351(14) -0.0051(12) 0.0058(11) -0.0092(12)
C60 0.0324(15) 0.0320(15) 0.0363(14) -0.0037(12) 0.0033(12) -0.0087(12)
C61 0.0285(15) 0.0371(16) 0.0502(17) -0.0037(13) 0.0045(13) -0.0093(13)
C62 0.0346(17) 0.0497(19) 0.0540(19) -0.0116(15) 0.0215(14) -0.0132(15)
C63 0.0454(19) 0.055(2) 0.0363(16) -0.0106(14) 0.0153(13) -0.0155(16)
C64 0.0340(16) 0.0432(17) 0.0380(15) -0.0079(13) 0.0063(12) -0.0124(13)
C65 0.0298(15) 0.0409(17) 0.0351(14) -0.0121(12) 0.0064(11) -0.0110(13)
C66 0.0323(16) 0.0437(18) 0.0355(15) -0.0113(13) 0.0022(12) -0.0080(13)
C67 0.0388(18) 0.054(2) 0.0385(16) -0.0094(15) -0.0003(13) -0.0044(15)
C68 0.0280(16) 0.085(3) 0.0382(17) -0.0157(18) 0.0004(13) -0.0108(17)
C69 0.0366(18) 0.085(3) 0.0473(18) -0.0219(19) 0.0092(14) -0.0310(19)
C70 0.0353(17) 0.054(2) 0.0403(16) -0.0063(14) 0.0053(13) -0.0189(15)
C71 0.0252(14) 0.0349(16) 0.0390(15) -0.0056(12) 0.0079(11) -0.0088(12)
C72 0.0383(17) 0.0389(17) 0.0471(17) -0.0065(14) 0.0061(13) -0.0135(14)
C73 0.0445(19) 0.0371(18) 0.060(2) -0.0115(15) 0.0074(15) -0.0153(15)
C74 0.0371(17) 0.0307(17) 0.069(2) 0.0068(15) 0.0064(15) -0.0100(13)
C75 0.0312(15) 0.0456(18) 0.0424(16) 0.0046(14) 0.0047(12) -0.0121(13)
C76 0.0310(15) 0.0364(16) 0.0403(15) -0.0051(12) 0.0076(12) -0.0124(13)
C100 0.150(9) 0.398(18) 0.194(11) -0.057(11) 0.034(8) -0.057(9)
C101 0.165(7) 0.186(8) 0.089(4) -0.037(4) 0.008(5) -0.095(6)
C102 0.215(9) 0.176(8) 0.061(3) -0.023(4) 0.007(5) -0.131(7)
B1 0.0298(16) 0.0342(17) 0.0307(15) -0.0042(13) 0.0044(12) -0.0105(13)
F1 0.0331(9) 0.0448(10) 0.0472(10) -0.0053(8) 0.0125(7) -0.0166(8)
F2 0.0333(9) 0.0546(11) 0.0372(9) -0.0050(8) 0.0147(7) -0.0081(8)
F3 0.0471(11) 0.0413(10) 0.0446(10) -0.0164(8) 0.0085(8) -0.0051(8)
F4 0.0460(11) 0.0384(10) 0.0486(10) -0.0070(8) 0.0067(8) -0.0173(8)
F5 0.0360(9) 0.0385(9) 0.0356(8) -0.0016(7) 0.0100(7) -0.0139(7)
F6 0.0325(9) 0.0452(10) 0.0363(9) -0.0029(7) 0.0005(7) -0.0114(8)
F7 0.0270(9) 0.0543(12) 0.0678(12) -0.0057(9) 0.0048(8) -0.0107(8)
F8 0.0407(11) 0.0793(15) 0.0685(13) -0.0210(11) 0.0307(10) -0.0194(11)
F9 0.0610(14) 0.0935(17) 0.0381(10) -0.0202(10) 0.0188(9) -0.0269(12)
F10 0.0417(11) 0.0722(13) 0.0341(9) -0.0149(9) 0.0047(8) -0.0192(10)
F11 0.0474(11) 0.0434(10) 0.0459(10) 0.0015(8) -0.0049(8) -0.0162(9)
F12 0.0579(14) 0.0651(14) 0.0561(12) 0.0018(11) -0.0169(10) -0.0040(11)
F13 0.0322(11) 0.133(2) 0.0546(12) -0.0177(13) -0.0061(9) -0.0178(13)
F14 0.0535(14) 0.120(2) 0.0721(14) -0.0113(14) 0.0026(11) -0.0559(15)
F15 0.0474(12) 0.0679(14) 0.0657(12) 0.0007(11) 0.0040(9) -0.0346(11)
F16 0.0584(12) 0.0465(11) 0.0449(10) -0.0145(8) 0.0023(9) -0.0188(9)
F17 0.0827(17) 0.0385(11) 0.0865(16) -0.0191(11) 0.0009(13) -0.0204(11)
F18 0.0602(14) 0.0368(11) 0.0897(16) 0.0116(10) 0.0006(12) -0.0107(10)
F19 0.0432(11) 0.0537(12) 0.0476(10) 0.0120(9) 0.0021(8) -0.0115(9)
F20 0.0436(10) 0.0402(10) 0.0346(8) -0.0035(7) 0.0002(7) -0.0110(8)
Si1 0.0262(4) 0.0375(4) 0.0290(4) -0.0039(3) 0.0037(3) -0.0098(3)
Si2 0.0255(4) 0.0348(4) 0.0298(4) -0.0002(3) 0.0008(3) -0.0092(3)
Si3 0.0227(4) 0.0393(5) 0.0400(4) -0.0015(3) 0.0085(3) -0.0080(3)
Si4 0.0278(4) 0.0327(4) 0.0388(4) 0.0030(3) 0.0041(3) -0.0102(3)
Ti1 0.0217(2) 0.0309(3) 0.0299(2) -0.00117(19) 0.00494(18) -0.0078(2)
Ti2 0.0232(2) 0.0308(3) 0.0299(2) -0.00131(19) 0.00353(18) -0.0085(2)

loop_
_atom_type_symbol
_atom_type_description
_atom_type_scat_dispersion_real
_atom_type_scat_dispersion_imag
_atom_type_scat_source
C C 0.0033 0.0016 'International Tables Vol C Tables 4.2.6.8 and 6.1.1.4'
H H 0.0000 0.0000 'International Tables Vol C Tables 4.2.6.8 and 6.1.1.4'
B B 0.0013 0.0007 'International Tables Vol C Tables 4.2.6.8 and 6.1.1.4'
F F 0.0171 0.0103 'International Tables Vol C Tables 4.2.6.8 and 6.1.1.4'
Si Si 0.0817 0.0704 'International Tables Vol C Tables 4.2.6.8 and 6.1.1.4'
Ti Ti 0.2776 0.4457 'International Tables Vol C Tables 4.2.6.8 and 6.1.1.4'

loop_
_geom_angle_atom_site_label_1
_geom_angle_atom_site_label_2
_geom_angle_atom_site_label_3
_geom_angle
_geom_angle_site_symmetry_1
_geom_angle_site_symmetry_3
C2 C1 C5 103.2(2) . .
C2 C1 Si1 124.7(2) . .
C2 C1 Ti1 73.09(15) . .
C5 C1 Si1 129.4(2) . .
C5 C1 Ti1 73.68(15) . .
Si1 C1 Ti1 131.23(14) . .
C1 C2 H2 123.8 . .
C1 C2 Ti1 70.49(15) . .
C3 C2 C1 112.3(2) . .
C3 C2 H2 123.8 . .
C3 C2 Ti1 75.76(16) . .
Ti1 C2 H2 121.4 . .
C2 C3 H3 126.2 . .
C2 C3 C4 107.6(2) . .
C2 C3 Ti1 69.71(16) . .
C4 C3 H3 126.2 . .
C4 C3 Ti1 75.21(16) . .
Ti1 C3 H3 120.6 . .
C3 C4 C5 107.1(2) . .
C3 C4 C8 143.6(2) . .
C3 C4 Ti1 70.72(15) . .
C3 C4 Ti2 126.18(18) . .
C5 C4 C8 109.0(2) . .
C5 C4 Ti1 68.18(15) . .
C5 C4 Ti2 78.83(16) . .
C8 C4 Ti1 128.34(18) . .
C8 C4 Ti2 66.64(15) . .
Ti2 C4 Ti1 62.22(7) . .
C1 C5 Ti1 69.47(14) . .
C1 C5 Ti2 130.33(18) . .
C4 C5 C1 109.6(2) . .
C4 C5 Ti1 76.74(15) . .
C4 C5 Ti2 67.21(14) . .
C6 C5 C1 143.3(2) . .
C6 C5 C4 107.0(2) . .
C6 C5 Ti1 123.32(19) . .
C6 C5 Ti2 68.33(15) . .
Ti1 C5 Ti2 61.50(7) . .
C5 C6 H6 126.4 . .
C5 C6 Ti2 78.10(15) . .
C7 C6 C5 107.2(2) . .
C7 C6 H6 126.4 . .
C7 C6 Ti2 68.86(15) . .
Ti2 C6 H6 118.5 . .
C6 C7 H7 124.1 . .
C6 C7 C8 111.9(2) . .
C6 C7 Ti2 76.73(16) . .
C8 C7 H7 124.1 . .
C8 C7 Ti2 69.47(15) . .
Ti2 C7 H7 121.2 . .
C4 C8 Si2 129.9(2) . .
C4 C8 Ti2 76.86(15) . .
C7 C8 C4 104.4(2) . .
C7 C8 Si2 125.0(2) . .
C7 C8 Ti2 74.18(16) . .
Si2 C8 Ti2 121.07(13) . .
C10 C9 H9 105.6 . .
C10 C9 Si1 113.9(2) . .
C11 C9 H9 105.6 . .
C11 C9 C10 108.6(3) . .
C11 C9 Si1 116.6(2) . .
Si1 C9 H9 105.6 . .
C9 C10 H10A 109.5 . .
C9 C10 H10B 109.5 . .
C9 C10 H10C 109.5 . .
H10A C10 H10B 109.5 . .
H10A C10 H10C 109.5 . .
H10B C10 H10C 109.5 . .
C9 C11 H11A 109.5 . .
C9 C11 H11B 109.5 . .
C9 C11 H11C 109.5 . .
H11A C11 H11B 109.5 . .
H11A C11 H11C 109.5 . .
H11B C11 H11C 109.5 . .
C13 C12 H12 106.5 . .
C13 C12 Si1 114.2(2) . .
C14 C12 H12 106.5 . .
C14 C12 C13 108.9(2) . .
C14 C12 Si1 113.6(2) . .
Si1 C12 H12 106.5 . .
C12 C13 H13A 109.5 . .
C12 C13 H13B 109.5 . .
C12 C13 H13C 109.5 . .
H13A C13 H13B 109.5 . .
H13A C13 H13C 109.5 . .
H13B C13 H13C 109.5 . .
C12 C14 H14A 109.5 . .
C12 C14 H14B 109.5 . .
C12 C14 H14C 109.5 . .
H14A C14 H14B 109.5 . .
H14A C14 H14C 109.5 . .
H14B C14 H14C 109.5 . .
C16 C15 H15 105.4 . .
C16 C15 C17 110.3(3) . .
C16 C15 Si1 116.5(2) . .
C17 C15 H15 105.4 . .
C17 C15 Si1 112.8(2) . .
Si1 C15 H15 105.4 . .
C15 C16 H16A 109.5 . .
C15 C16 H16B 109.5 . .
C15 C16 H16C 109.5 . .
H16A C16 H16B 109.5 . .
H16A C16 H16C 109.5 . .
H16B C16 H16C 109.5 . .
C15 C17 H17A 109.5 . .
C15 C17 H17B 109.5 . .
C15 C17 H17C 109.5 . .
H17A C17 H17B 109.5 . .
H17A C17 H17C 109.5 . .
H17B C17 H17C 109.5 . .
C19 C18 H18 106.3 . .
C19 C18 Si2 113.7(2) . .
C20 C18 H18 106.3 . .
C20 C18 C19 109.3(3) . .
C20 C18 Si2 114.2(2) . .
Si2 C18 H18 106.3 . .
C18 C19 H19A 109.5 . .
C18 C19 H19B 109.5 . .
C18 C19 H19C 109.5 . .
H19A C19 H19B 109.5 . .
H19A C19 H19C 109.5 . .
H19B C19 H19C 109.5 . .
C18 C20 H20A 109.5 . .
C18 C20 H20B 109.5 . .
C18 C20 H20C 109.5 . .
H20A C20 H20B 109.5 . .
H20A C20 H20C 109.5 . .
H20B C20 H20C 109.5 . .
C22 C21 H21 106.2 . .
C22 C21 Si2 113.9(2) . .
C23 C21 H21 106.2 . .
C23 C21 C22 112.1(3) . .
C23 C21 Si2 111.6(2) . .
Si2 C21 H21 106.2 . .
C21 C22 H22A 109.5 . .
C21 C22 H22B 109.5 . .
C21 C22 H22C 109.5 . .
H22A C22 H22B 109.5 . .
H22A C22 H22C 109.5 . .
H22B C22 H22C 109.5 . .
C21 C23 H23A 109.5 . .
C21 C23 H23B 109.5 . .
C21 C23 H23C 109.5 . .
H23A C23 H23B 109.5 . .
H23A C23 H23C 109.5 . .
H23B C23 H23C 109.5 . .
C25 C24 H24 106.3 . .
C25 C24 C26 110.7(3) . .
C25 C24 Si2 109.98(19) . .
C26 C24 H24 106.3 . .
C26 C24 Si2 116.5(2) . .
Si2 C24 H24 106.3 . .
C24 C25 H25A 109.5 . .
C24 C25 H25B 109.5 . .
C24 C25 H25C 109.5 . .
H25A C25 H25B 109.5 . .
H25A C25 H25C 109.5 . .
H25B C25 H25C 109.5 . .
C24 C26 H26A 109.5 . .
C24 C26 H26B 109.5 . .
C24 C26 H26C 109.5 . .
H26A C26 H26B 109.5 . .
H26A C26 H26C 109.5 . .
H26B C26 H26C 109.5 . .
C28 C27 C31 104.6(2) . .
C28 C27 Si3 128.6(2) . .
C28 C27 Ti1 74.29(16) . .
C31 C27 Si3 125.8(2) . .
C31 C27 Ti1 76.68(15) . .
Si3 C27 Ti1 122.58(14) . .
C27 C28 H28 124.2 . .
C27 C28 Ti1 69.57(15) . .
C29 C28 C27 111.5(2) . .
C29 C28 H28 124.2 . .
C29 C28 Ti1 77.22(16) . .
Ti1 C28 H28 120.5 . .
C28 C29 H29 126.2 . .
C28 C29 C30 107.5(2) . .
C28 C29 Ti1 68.43(15) . .
C30 C29 H29 126.2 . .
C30 C29 Ti1 78.13(16) . .
Ti1 C29 H29 119.0 . .
C29 C30 C31 106.5(2) . .
C29 C30 C34 143.5(3) . .
C29 C30 Ti1 68.49(15) . .
C29 C30 Ti2 123.41(19) . .
C31 C30 C34 109.8(2) . .
C31 C30 Ti1 66.70(15) . .
C31 C30 Ti2 76.37(16) . .
C34 C30 Ti1 130.51(19) . .
C34 C30 Ti2 69.88(15) . .
Ti2 C30 Ti1 61.24(7) . .
C27 C31 Ti1 66.87(15) . .
C27 C31 Ti2 128.71(19) . .
C30 C31 C27 109.3(2) . .
C30 C31 Ti1 79.58(16) . .
C30 C31 Ti2 68.58(15) . .
C32 C31 C27 143.4(3) . .
C32 C31 C30 106.9(2) . .
C32 C31 Ti1 126.17(19) . .
C32 C31 Ti2 70.66(15) . .
Ti1 C31 Ti2 62.36(7) . .
C31 C32 H32 126.3 . .
C31 C32 Ti2 74.84(15) . .
C33 C32 C31 107.4(2) . .
C33 C32 H32 126.3 . .
C33 C32 Ti2 70.30(16) . .
Ti2 C32 H32 120.4 . .
C32 C33 H33 123.8 . .
C32 C33 C34 112.3(2) . .
C32 C33 Ti2 75.17(17) . .
C34 C33 H33 123.8 . .
C34 C33 Ti2 70.64(16) . .
Ti2 C33 H33 121.8 . .
C30 C34 Si4 130.1(2) . .
C30 C34 Ti2 73.39(15) . .
C33 C34 C30 103.4(2) . .
C33 C34 Si4 119.7(2) . .
C33 C34 Ti2 73.13(16) . .
Si4 C34 Ti2 139.89(15) . .
C36 C35 H35 106.4 . .
C36 C35 C37 111.0(3) . .
C36 C35 Si3 111.4(3) . .
C37 C35 H35 106.4 . .
C37 C35 Si3 114.6(2) . .
Si3 C35 H35 106.4 . .
C35 C36 H36A 109.5 . .
C35 C36 H36B 109.5 . .
C35 C36 H36C 109.5 . .
H36A C36 H36B 109.5 . .
H36A C36 H36C 109.5 . .
H36B C36 H36C 109.5 . .
C35 C37 H37A 109.5 . .
C35 C37 H37B 109.5 . .
C35 C37 H37C 109.5 . .
H37A C37 H37B 109.5 . .
H37A C37 H37C 109.5 . .
H37B C37 H37C 109.5 . .
C39 C38 H38 105.2 . .
C39 C38 Si3 114.8(2) . .
C40 C38 H38 105.2 . .
C40 C38 C39 110.9(3) . .
C40 C38 Si3 114.4(2) . .
Si3 C38 H38 105.2 . .
C38 C39 H39A 109.5 . .
C38 C39 H39B 109.5 . .
C38 C39 H39C 109.5 . .
H39A C39 H39B 109.5 . .
H39A C39 H39C 109.5 . .
H39B C39 H39C 109.5 . .
C38 C40 H40A 109.5 . .
C38 C40 H40B 109.5 . .
C38 C40 H40C 109.5 . .
H40A C40 H40B 109.5 . .
H40A C40 H40C 109.5 . .
H40B C40 H40C 109.5 . .
C42 C41 H41 107.0 . .
C42 C41 C43 110.1(3) . .
C42 C41 Si3 115.7(2) . .
C43 C41 H41 107.0 . .
C43 C41 Si3 109.5(2) . .
Si3 C41 H41 107.0 . .
C41 C42 H42A 109.5 . .
C41 C42 H42B 109.5 . .
C41 C42 H42C 109.5 . .
H42A C42 H42B 109.5 . .
H42A C42 H42C 109.5 . .
H42B C42 H42C 109.5 . .
C41 C43 H43A 109.5 . .
C41 C43 H43B 109.5 . .
C41 C43 H43C 109.5 . .
H43A C43 H43B 109.5 . .
H43A C43 H43C 109.5 . .
H43B C43 H43C 109.5 . .
C45 C44 H44 105.4 . .
C45 C44 Si4 115.7(3) . .
C46 C44 H44 105.4 . .
C46 C44 C45 109.9(3) . .
C46 C44 Si4 113.9(2) . .
Si4 C44 H44 105.4 . .
C44 C45 H45A 109.5 . .
C44 C45 H45B 109.5 . .
C44 C45 H45C 109.5 . .
H45A C45 H45B 109.5 . .
H45A C45 H45C 109.5 . .
H45B C45 H45C 109.5 . .
C44 C46 H46A 109.5 . .
C44 C46 H46B 109.5 . .
C44 C46 H46C 109.5 . .
H46A C46 H46B 109.5 . .
H46A C46 H46C 109.5 . .
H46B C46 H46C 109.5 . .
C48 C47 H47 107.0 . .
C48 C47 C49 109.0(3) . .
C48 C47 Si4 113.3(3) . .
C49 C47 H47 107.0 . .
C49 C47 Si4 113.2(2) . .
Si4 C47 H47 107.0 . .
C47 C48 H48A 109.5 . .
C47 C48 H48B 109.5 . .
C47 C48 H48C 109.5 . .
H48A C48 H48B 109.5 . .
H48A C48 H48C 109.5 . .
H48B C48 H48C 109.5 . .
C47 C49 H49A 109.5 . .
C47 C49 H49B 109.5 . .
C47 C49 H49C 109.5 . .
H49A C49 H49B 109.5 . .
H49A C49 H49C 109.5 . .
H49B C49 H49C 109.5 . .
C51 C50 H50 104.9 . .
C51 C50 C52 109.6(3) . .
C51 C50 Si4 117.0(2) . .
C52 C50 H50 104.9 . .
C52 C50 Si4 114.2(2) . .
Si4 C50 H50 104.9 . .
C50 C51 H51A 109.5 . .
C50 C51 H51B 109.5 . .
C50 C51 H51C 109.5 . .
H51A C51 H51B 109.5 . .
H51A C51 H51C 109.5 . .
H51B C51 H51C 109.5 . .
C50 C52 H52A 109.5 . .
C50 C52 H52B 109.5 . .
C50 C52 H52C 109.5 . .
H52A C52 H52B 109.5 . .
H52A C52 H52C 109.5 . .
H52B C52 H52C 109.5 . .
C54 C53 B1 119.2(2) . .
C58 C53 C54 113.4(2) . .
C58 C53 B1 127.2(2) . .
C55 C54 C53 124.3(3) . .
F1 C54 C53 119.4(2) . .
F1 C54 C55 116.3(2) . .
C56 C55 C54 119.6(3) . .
F2 C55 C54 120.7(3) . .
F2 C55 C56 119.7(3) . .
C55 C56 C57 118.9(3) . .
F3 C56 C55 120.9(3) . .
F3 C56 C57 120.2(3) . .
C56 C57 C58 119.8(3) . .
F4 C57 C56 119.4(3) . .
F4 C57 C58 120.8(3) . .
C53 C58 C57 124.0(3) . .
F5 C58 C53 121.2(2) . .
F5 C58 C57 114.8(2) . .
C60 C59 B1 118.8(2) . .
C64 C59 C60 113.1(3) . .
C64 C59 B1 127.4(3) . .
C61 C60 C59 124.9(3) . .
F6 C60 C59 118.8(2) . .
F6 C60 C61 116.3(3) . .
C62 C61 C60 118.6(3) . .
F7 C61 C60 120.6(3) . .
F7 C61 C62 120.8(3) . .
C63 C62 C61 119.7(3) . .
F8 C62 C61 119.9(3) . .
F8 C62 C63 120.5(3) . .
C62 C63 C64 120.3(3) . .
F9 C63 C62 119.9(3) . .
F9 C63 C64 119.7(3) . .
C63 C64 C59 123.4(3) . .
F10 C64 C59 121.5(3) . .
F10 C64 C63 115.0(3) . .
C66 C65 B1 118.6(3) . .
C70 C65 C66 113.3(3) . .
C70 C65 B1 127.9(3) . .
C67 C66 C65 124.9(3) . .
F11 C66 C65 119.3(3) . .
F11 C66 C67 115.8(3) . .
C66 C67 C68 119.1(3) . .
F12 C67 C66 121.0(3) . .
F12 C67 C68 119.9(3) . .
C69 C68 C67 119.0(3) . .
F13 C68 C67 120.4(4) . .
F13 C68 C69 120.6(3) . .
C68 C69 C70 120.1(3) . .
F14 C69 C68 119.9(3) . .
F14 C69 C70 119.9(4) . .
C65 C70 C69 123.6(3) . .
F15 C70 C65 121.0(3) . .
F15 C70 C69 115.4(3) . .
C72 C71 B1 119.6(3) . .
C76 C71 C72 112.9(3) . .
C76 C71 B1 127.0(3) . .
C73 C72 C71 124.7(3) . .
F16 C72 C71 119.0(3) . .
F16 C72 C73 116.3(3) . .
C72 C73 C74 119.9(3) . .
F17 C73 C72 120.5(3) . .
F17 C73 C74 119.6(3) . .
C75 C74 C73 118.6(3) . .
F18 C74 C73 121.1(3) . .
F18 C74 C75 120.4(3) . .
C74 C75 C76 119.8(3) . .
F19 C75 C74 120.1(3) . .
F19 C75 C76 120.1(3) . .
C75 C76 C71 124.1(3) . .
F20 C76 C71 121.4(3) . .
F20 C76 C75 114.5(3) . .
H10D C100 H10E 109.5 . .
H10D C100 H10F 109.5 . .
H10E C100 H10F 109.5 . .
C101 C100 H10D 109.5 . .
C101 C100 H10E 109.5 . .
C101 C100 H10F 109.5 . .
C100 C101 H10G 109.9 . .
C100 C101 H10H 109.9 . .
H10G C101 H10H 108.3 . .
C102 C101 C100 109.0(9) . .
C102 C101 H10G 109.9 . .
C102 C101 H10H 109.9 . .
C101 C102 C102 115.1(10) . 2_675
C101 C102 H10I 108.5 . .
C101 C102 H10J 108.5 . .
C102 C102 H10I 108.5 2_675 .
C102 C102 H10J 108.5 2_675 .
H10I C102 H10J 107.5 . .
C59 B1 C53 115.0(2) . .
C59 B1 C71 101.3(2) . .
C65 B1 C53 101.7(2) . .
C65 B1 C59 112.8(2) . .
C65 B1 C71 114.3(2) . .
C71 B1 C53 112.2(2) . .
C1 Si1 C9 107.17(14) . .
C1 Si1 C12 109.90(13) . .
C1 Si1 C15 104.90(13) . .
C9 Si1 C15 110.13(15) . .
C12 Si1 C9 113.37(14) . .
C12 Si1 C15 110.95(14) . .
C8 Si2 C18 105.05(13) . .
C8 Si2 C21 107.43(13) . .
C8 Si2 C24 105.89(13) . .
C21 Si2 C18 114.70(14) . .
C24 Si2 C18 114.12(14) . .
C24 Si2 C21 108.98(14) . .
C27 Si3 C38 112.79(14) . .
C27 Si3 C41 106.65(13) . .
C35 Si3 C27 107.09(14) . .
C35 Si3 C38 112.11(15) . .
C35 Si3 C41 111.73(15) . .
C38 Si3 C41 106.40(15) . .
C34 Si4 C44 103.44(14) . .
C34 Si4 C47 110.04(14) . .
C34 Si4 C50 114.45(14) . .
C44 Si4 C50 105.29(16) . .
C47 Si4 C44 114.26(16) . .
C47 Si4 C50 109.31(16) . .
C1 Ti1 C2 36.42(10) . .
C1 Ti1 C3 60.48(10) . .
C1 Ti1 C4 60.17(9) . .
C1 Ti1 C5 36.85(9) . .
C1 Ti1 C28 105.96(10) . .
C1 Ti1 C29 87.41(10) . .
C1 Ti1 C30 104.66(10) . .
C1 Ti1 C31 138.37(10) . .
C1 Ti1 Ti2 99.81(7) . .
C2 Ti1 C3 34.53(9) . .
C2 Ti1 C4 56.93(9) . .
C2 Ti1 C5 58.42(10) . .
C2 Ti1 C28 125.19(10) . .
C2 Ti1 C29 120.83(10) . .
C2 Ti1 C30 140.74(9) . .
C2 Ti1 C31 172.88(10) . .
C2 Ti1 Ti2 113.84(7) . .
C3 Ti1 C4 34.07(9) . .
C3 Ti1 C29 145.93(10) . .
C3 Ti1 C30 139.68(9) . .
C3 Ti1 Ti2 88.79(7) . .
C4 Ti1 C30 105.62(9) . .
C4 Ti1 Ti2 57.67(7) . .
C5 Ti1 C3 58.36(10) . .
C5 Ti1 C4 35.09(9) . .
C5 Ti1 C29 89.47(10) . .
C5 Ti1 C30 86.87(9) . .
C5 Ti1 C31 114.48(10) . .
C5 Ti1 Ti2 63.28(7) . .
C27 Ti1 C1 142.09(10) . .
C27 Ti1 C2 150.07(10) . .
C27 Ti1 C3 154.39(10) . .
C27 Ti1 C4 152.00(10) . .
C27 Ti1 C5 145.10(10) . .
C27 Ti1 C28 36.14(10) . .
C27 Ti1 C29 59.66(10) . .
C27 Ti1 C30 58.51(9) . .
C27 Ti1 C31 36.45(10) . .
C27 Ti1 Ti2 96.09(8) . .
C28 Ti1 C3 159.08(10) . .
C28 Ti1 C4 155.47(9) . .
C28 Ti1 C5 121.60(10) . .
C28 Ti1 C29 34.34(9) . .
C28 Ti1 C30 55.87(9) . .
C28 Ti1 C31 57.86(10) . .
C28 Ti1 Ti2 110.14(8) . .
C29 Ti1 C4 121.28(9) . .
C29 Ti1 C30 33.38(9) . .
C29 Ti1 Ti2 85.66(7) . .
C31 Ti1 C3 142.99(9) . .
C31 Ti1 C4 117.31(9) . .
C31 Ti1 C29 57.25(9) . .
C31 Ti1 C30 33.72(9) . .
C31 Ti1 Ti2 59.89(7) . .
Ti2 Ti1 C30 55.09(7) . .
C4 Ti2 C5 33.96(9) . .
C4 Ti2 C6 57.70(9) . .
C4 Ti2 C31 117.60(10) . .
C4 Ti2 Ti1 60.11(7) . .
C6 Ti2 C5 33.56(9) . .
C6 Ti2 C31 121.13(10) . .
C6 Ti2 Ti1 85.87(7) . .
C7 Ti2 C4 57.96(10) . .
C7 Ti2 C5 55.88(9) . .
C7 Ti2 C6 34.41(9) . .
C7 Ti2 C30 121.50(10) . .
C7 Ti2 C31 155.36(9) . .
C7 Ti2 C32 158.52(10) . .
C7 Ti2 C33 124.70(10) . .
C7 Ti2 Ti1 110.30(7) . .
C8 Ti2 C4 36.50(9) . .
C8 Ti2 C5 58.77(9) . .
C8 Ti2 C6 60.13(10) . .
C8 Ti2 C7 36.35(10) . .
C8 Ti2 C30 145.62(10) . .
C8 Ti2 C31 152.32(10) . .
C8 Ti2 C32 154.00(10) . .
C8 Ti2 C33 149.49(10) . .
C8 Ti2 C34 142.12(10) . .
C8 Ti2 Ti1 96.35(7) . .
C30 Ti2 C4 115.08(10) . .
C30 Ti2 C5 87.18(9) . .
C30 Ti2 C6 89.35(10) . .
C30 Ti2 C31 35.05(9) . .
C30 Ti2 C32 58.52(10) . .
C30 Ti2 Ti1 63.66(7) . .
C31 Ti2 C5 105.72(9) . .
C31 Ti2 Ti1 57.75(7) . .
C32 Ti2 C4 143.41(9) . .
C32 Ti2 C5 140.20(9) . .
C32 Ti2 C6 145.82(10) . .
C32 Ti2 C31 34.50(9) . .
C32 Ti2 Ti1 89.23(7) . .
C33 Ti2 C4 173.39(10) . .
C33 Ti2 C5 140.80(10) . .
C33 Ti2 C6 120.35(10) . .
C33 Ti2 C30 58.31(10) . .
C33 Ti2 C31 57.15(10) . .
C33 Ti2 C32 34.53(10) . .
C33 Ti2 Ti1 114.15(8) . .
C34 Ti2 C4 138.81(9) . .
C34 Ti2 C5 104.86(10) . .
C34 Ti2 C6 87.21(10) . .
C34 Ti2 C7 105.77(10) . .
C34 Ti2 C30 36.72(10) . .
C34 Ti2 C31 60.14(10) . .
C34 Ti2 C32 60.40(10) . .
C34 Ti2 C33 36.23(10) . .
C34 Ti2 Ti1 100.08(8) . .
Ti1 Ti2 C5 55.22(6) . .

loop_
_geom_bond_atom_site_label_1
_geom_bond_atom_site_label_2
_geom_bond_distance
_geom_bond_site_symmetry_2
C1 C2 1.441(4) .
C1 C5 1.465(4) .
C1 Si1 1.889(3) .
C1 Ti1 2.288(3) .
C2 H2 0.9500 .
C2 C3 1.404(4) .
C2 Ti1 2.323(3) .
C3 H3 0.9500 .
C3 C4 1.425(4) .
C3 Ti1 2.400(3) .
C4 C5 1.452(4) .
C4 C8 1.464(4) .
C4 Ti1 2.459(3) .
C4 Ti2 2.396(3) .
C5 C6 1.441(4) .
C5 Ti1 2.345(3) .
C5 Ti2 2.550(3) .
C6 H6 0.9500 .
C6 C7 1.406(4) .
C6 Ti2 2.422(3) .
C7 H7 0.9500 .
C7 C8 1.430(4) .
C7 Ti2 2.321(3) .
C8 Si2 1.882(3) .
C8 Ti2 2.259(3) .
C9 H9 1.0000 .
C9 C10 1.546(4) .
C9 C11 1.509(5) .
C9 Si1 1.896(3) .
C10 H10A 0.9800 .
C10 H10B 0.9800 .
C10 H10C 0.9800 .
C11 H11A 0.9800 .
C11 H11B 0.9800 .
C11 H11C 0.9800 .
C12 H12 1.0000 .
C12 C13 1.540(4) .
C12 C14 1.537(4) .
C12 Si1 1.896(3) .
C13 H13A 0.9800 .
C13 H13B 0.9800 .
C13 H13C 0.9800 .
C14 H14A 0.9800 .
C14 H14B 0.9800 .
C14 H14C 0.9800 .
C15 H15 1.0000 .
C15 C16 1.534(4) .
C15 C17 1.538(4) .
C15 Si1 1.904(3) .
C16 H16A 0.9800 .
C16 H16B 0.9800 .
C16 H16C 0.9800 .
C17 H17A 0.9800 .
C17 H17B 0.9800 .
C17 H17C 0.9800 .
C18 H18 1.0000 .
C18 C19 1.546(5) .
C18 C20 1.535(4) .
C18 Si2 1.896(3) .
C19 H19A 0.9800 .
C19 H19B 0.9800 .
C19 H19C 0.9800 .
C20 H20A 0.9800 .
C20 H20B 0.9800 .
C20 H20C 0.9800 .
C21 H21 1.0000 .
C21 C22 1.534(5) .
C21 C23 1.527(4) .
C21 Si2 1.887(3) .
C22 H22A 0.9800 .
C22 H22B 0.9800 .
C22 H22C 0.9800 .
C23 H23A 0.9800 .
C23 H23B 0.9800 .
C23 H23C 0.9800 .
C24 H24 1.0000 .
C24 C25 1.530(4) .
C24 C26 1.545(4) .
C24 Si2 1.883(3) .
C25 H25A 0.9800 .
C25 H25B 0.9800 .
C25 H25C 0.9800 .
C26 H26A 0.9800 .
C26 H26B 0.9800 .
C26 H26C 0.9800 .
C27 C28 1.424(4) .
C27 C31 1.463(4) .
C27 Si3 1.879(3) .
C27 Ti1 2.264(3) .
C28 H28 0.9500 .
C28 C29 1.411(4) .
C28 Ti1 2.325(3) .
C29 H29 0.9500 .
C29 C30 1.442(4) .
C29 Ti1 2.438(3) .
C30 C31 1.448(4) .
C30 C34 1.464(4) .
C30 Ti1 2.565(3) .
C30 Ti2 2.347(3) .
C31 C32 1.438(4) .
C31 Ti1 2.395(3) .
C31 Ti2 2.450(3) .
C32 H32 0.9500 .
C32 C33 1.404(4) .
C32 Ti2 2.395(3) .
C33 H33 0.9500 .
C33 C34 1.441(4) .
C33 Ti2 2.333(3) .
C34 Si4 1.889(3) .
C34 Ti2 2.300(3) .
C35 H35 1.0000 .
C35 C36 1.539(5) .
C35 C37 1.543(5) .
C35 Si3 1.878(3) .
C36 H36A 0.9800 .
C36 H36B 0.9800 .
C36 H36C 0.9800 .
C37 H37A 0.9800 .
C37 H37B 0.9800 .
C37 H37C 0.9800 .
C38 H38 1.0000 .
C38 C39 1.525(5) .
C38 C40 1.516(5) .
C38 Si3 1.890(3) .
C39 H39A 0.9800 .
C39 H39B 0.9800 .
C39 H39C 0.9800 .
C40 H40A 0.9800 .
C40 H40B 0.9800 .
C40 H40C 0.9800 .
C41 H41 1.0000 .
C41 C42 1.516(4) .
C41 C43 1.533(4) .
C41 Si3 1.905(3) .
C42 H42A 0.9800 .
C42 H42B 0.9800 .
C42 H42C 0.9800 .
C43 H43A 0.9800 .
C43 H43B 0.9800 .
C43 H43C 0.9800 .
C44 H44 1.0000 .
C44 C45 1.536(5) .
C44 C46 1.531(5) .
C44 Si4 1.898(3) .
C45 H45A 0.9800 .
C45 H45B 0.9800 .
C45 H45C 0.9800 .
C46 H46A 0.9800 .
C46 H46B 0.9800 .
C46 H46C 0.9800 .
C47 H47 1.0000 .
C47 C48 1.536(5) .
C47 C49 1.550(5) .
C47 Si4 1.892(3) .
C48 H48A 0.9800 .
C48 H48B 0.9800 .
C48 H48C 0.9800 .
C49 H49A 0.9800 .
C49 H49B 0.9800 .
C49 H49C 0.9800 .
C50 H50 1.0000 .
C50 C51 1.521(5) .
C50 C52 1.538(5) .
C50 Si4 1.899(3) .
C51 H51A 0.9800 .
C51 H51B 0.9800 .
C51 H51C 0.9800 .
C52 H52A 0.9800 .
C52 H52B 0.9800 .
C52 H52C 0.9800 .
C53 C54 1.396(4) .
C53 C58 1.380(4) .
C53 B1 1.661(4) .
C54 C55 1.375(4) .
C54 F1 1.351(3) .
C55 C56 1.367(4) .
C55 F2 1.356(3) .
C56 C57 1.374(4) .
C56 F3 1.345(3) .
C57 C58 1.383(4) .
C57 F4 1.346(3) .
C58 F5 1.358(3) .
C59 C60 1.399(4) .
C59 C64 1.393(4) .
C59 B1 1.653(4) .
C60 C61 1.382(4) .
C60 F6 1.353(3) .
C61 C62 1.375(5) .
C61 F7 1.339(3) .
C62 C63 1.358(5) .
C62 F8 1.351(3) .
C63 C64 1.387(4) .
C63 F9 1.356(4) .
C64 F10 1.351(3) .
C65 C66 1.393(4) .
C65 C70 1.380(4) .
C65 B1 1.649(4) .
C66 C67 1.373(4) .
C66 F11 1.353(4) .
C67 C68 1.375(5) .
C67 F12 1.342(4) .
C68 C69 1.365(6) .
C68 F13 1.344(4) .
C69 C70 1.391(5) .
C69 F14 1.349(4) .
C70 F15 1.349(4) .
C71 C72 1.395(4) .
C71 C76 1.388(4) .
C71 B1 1.656(4) .
C72 C73 1.364(5) .
C72 F16 1.363(4) .
C73 C74 1.375(5) .
C73 F17 1.349(4) .
C74 C75 1.370(5) .
C74 F18 1.342(4) .
C75 C76 1.384(4) .
C75 F19 1.353(4) .
C76 F20 1.353(3) .
C100 H10D 0.9800 .
C100 H10E 0.9800 .
C100 H10F 0.9800 .
C100 C101 1.521(13) .
C101 H10G 0.9900 .
C101 H10H 0.9900 .
C101 C102 1.352(11) .
C102 C102 1.402(16) 2_675
C102 H10I 0.9900 .
C102 H10J 0.9900 .
Ti1 Ti2 2.5091(9) .

loop_
_geom_torsion_atom_site_label_1
_geom_torsion_atom_site_label_2
_geom_torsion_atom_site_label_3
_geom_torsion_atom_site_label_4
_geom_torsion
_geom_torsion_site_symmetry_4
C1 C2 C3 C4 -4.7(3) .
C1 C2 C3 Ti1 61.5(2) .
C1 C5 C6 C7 -167.6(3) .
C1 C5 C6 Ti2 129.2(4) .
C2 C1 C5 C4 -0.8(3) .
C2 C1 C5 C6 173.7(4) .
C2 C1 C5 Ti1 -67.67(17) .
C2 C1 C5 Ti2 -77.1(3) .
C2 C1 Si1 C9 -54.5(3) .
C2 C1 Si1 C12 69.1(3) .
C2 C1 Si1 C15 -171.6(2) .
C2 C3 C4 C5 3.9(3) .
C2 C3 C4 C8 -168.1(3) .
C2 C3 C4 Ti1 62.62(19) .
C2 C3 C4 Ti2 92.4(3) .
C3 C4 C5 C1 -1.9(3) .
C3 C4 C5 C6 -178.5(2) .
C3 C4 C5 Ti1 60.31(19) .
C3 C4 C5 Ti2 124.7(2) .
C3 C4 C8 C7 170.6(4) .
C3 C4 C8 Si2 -0.2(6) .
C3 C4 C8 Ti2 -119.9(4) .
C4 C5 C6 C7 7.0(3) .
C4 C5 C6 Ti2 -56.15(18) .
C4 C8 Si2 C18 168.3(2) .
C4 C8 Si2 C21 45.7(3) .
C4 C8 Si2 C24 -70.6(3) .
C5 C1 C2 C3 3.4(3) .
C5 C1 C2 Ti1 68.10(17) .
C5 C1 Si1 C9 103.9(3) .
C5 C1 Si1 C12 -132.5(3) .
C5 C1 Si1 C15 -13.1(3) .
C5 C4 C8 C7 -1.4(3) .
C5 C4 C8 Si2 -172.1(2) .
C5 C4 C8 Ti2 68.20(19) .
C5 C6 C7 C8 -8.3(3) .
C5 C6 C7 Ti2 -69.46(19) .
C6 C7 C8 C4 6.0(3) .
C6 C7 C8 Si2 177.3(2) .
C6 C7 C8 Ti2 -65.5(2) .
C7 C8 Si2 C18 -0.7(3) .
C7 C8 Si2 C21 -123.3(2) .
C7 C8 Si2 C24 120.4(2) .
C8 C4 C5 C1 173.1(2) .
C8 C4 C5 C6 -3.5(3) .
C8 C4 C5 Ti1 -124.7(2) .
C8 C4 C5 Ti2 -60.32(18) .
C10 C9 Si1 C1 -170.8(2) .
C10 C9 Si1 C12 67.8(3) .
C10 C9 Si1 C15 -57.2(3) .
C11 C9 Si1 C1 61.5(3) .
C11 C9 Si1 C12 -59.9(3) .
C11 C9 Si1 C15 175.1(3) .
C13 C12 Si1 C1 -168.8(2) .
C13 C12 Si1 C9 -48.9(3) .
C13 C12 Si1 C15 75.6(2) .
C14 C12 Si1 C1 -43.0(2) .
C14 C12 Si1 C9 76.9(2) .
C14 C12 Si1 C15 -158.6(2) .
C19 C18 Si2 C8 70.8(2) .
C19 C18 Si2 C21 -171.5(2) .
C19 C18 Si2 C24 -44.7(3) .
C20 C18 Si2 C8 -162.9(2) .
C20 C18 Si2 C21 -45.1(3) .
C20 C18 Si2 C24 81.6(3) .
C22 C21 Si2 C8 -168.2(3) .
C22 C21 Si2 C18 75.5(3) .
C22 C21 Si2 C24 -53.9(3) .
C23 C21 Si2 C8 63.6(3) .
C23 C21 Si2 C18 -52.8(3) .
C23 C21 Si2 C24 177.9(2) .
C25 C24 Si2 C8 -26.0(2) .
C25 C24 Si2 C18 89.1(2) .
C25 C24 Si2 C21 -141.3(2) .
C26 C24 Si2 C8 -153.0(2) .
C26 C24 Si2 C18 -37.9(3) .
C26 C24 Si2 C21 91.7(3) .
C27 C28 C29 C30 -7.4(3) .
C27 C28 C29 Ti1 61.7(2) .
C27 C31 C32 C33 -167.1(4) .
C27 C31 C32 Ti2 129.7(4) .
C28 C27 C31 C30 -0.6(3) .
C28 C27 C31 C32 170.4(4) .
C28 C27 C31 Ti1 -69.57(18) .
C28 C27 C31 Ti2 -78.1(3) .
C28 C27 Si3 C35 -122.2(3) .
C28 C27 Si3 C38 1.6(3) .
C28 C27 Si3 C41 118.1(3) .
C28 C29 C30 C31 6.7(3) .
C28 C29 C30 C34 -167.5(4) .
C28 C29 C30 Ti1 62.61(19) .
C28 C29 C30 Ti2 91.0(3) .
C29 C30 C31 C27 -3.8(3) .
C29 C30 C31 C32 -178.1(2) .
C29 C30 C31 Ti1 57.02(19) .
C29 C30 C31 Ti2 121.3(2) .
C29 C30 C34 C33 173.1(4) .
C29 C30 C34 Si4 23.0(6) .
C29 C30 C34 Ti2 -119.4(4) .
C30 C31 C32 C33 4.0(3) .
C30 C31 C32 Ti2 -59.26(18) .
C30 C34 Si4 C44 97.2(3) .
C30 C34 Si4 C47 -25.2(3) .
C30 C34 Si4 C50 -148.8(3) .
C31 C27 C28 C29 4.9(3) .
C31 C27 C28 Ti1 71.30(18) .
C31 C27 Si3 C35 45.0(3) .
C31 C27 Si3 C38 168.8(2) .
C31 C27 Si3 C41 -74.8(3) .
C31 C30 C34 C33 -1.0(3) .
C31 C30 C34 Si4 -151.1(2) .
C31 C30 C34 Ti2 66.5(2) .
C31 C32 C33 C34 -4.9(3) .
C31 C32 C33 Ti2 -66.24(19) .
C32 C33 C34 C30 3.7(3) .
C32 C33 C34 Si4 157.6(2) .
C32 C33 C34 Ti2 -64.1(2) .
C33 C34 Si4 C44 -48.8(3) .
C33 C34 Si4 C47 -171.3(2) .
C33 C34 Si4 C50 65.2(3) .
C34 C30 C31 C27 172.6(2) .
C34 C30 C31 C32 -1.8(3) .
C34 C30 C31 Ti1 -126.6(2) .
C34 C30 C31 Ti2 -62.37(19) .
C36 C35 Si3 C27 169.2(3) .
C36 C35 Si3 C38 44.9(3) .
C36 C35 Si3 C41 -74.4(3) .
C37 C35 Si3 C27 42.0(3) .
C37 C35 Si3 C38 -82.2(3) .
C37 C35 Si3 C41 158.5(2) .
C39 C38 Si3 C27 -62.9(3) .
C39 C38 Si3 C35 58.1(3) .
C39 C38 Si3 C41 -179.5(3) .
C40 C38 Si3 C27 66.9(3) .
C40 C38 Si3 C35 -172.2(2) .
C40 C38 Si3 C41 -49.7(3) .
C45 C44 Si4 C34 -48.6(3) .
C45 C44 Si4 C47 71.1(3) .
C45 C44 Si4 C50 -169.0(3) .
C46 C44 Si4 C34 -177.4(3) .
C46 C44 Si4 C47 -57.8(3) .
C46 C44 Si4 C50 62.2(3) .
C48 C47 Si4 C34 75.5(3) .
C48 C47 Si4 C44 -40.3(3) .
C48 C47 Si4 C50 -158.0(2) .
C49 C47 Si4 C34 -159.7(3) .
C49 C47 Si4 C44 84.4(3) .
C49 C47 Si4 C50 -33.2(3) .
C51 C50 Si4 C34 73.1(3) .
C51 C50 Si4 C44 -174.0(3) .
C51 C50 Si4 C47 -50.8(3) .
C52 C50 Si4 C34 -56.8(3) .
C52 C50 Si4 C44 56.0(3) .
C52 C50 Si4 C47 179.2(3) .
C53 C54 C55 C56 1.5(4) .
C53 C54 C55 F2 -177.8(3) .
C54 C53 C58 C57 0.4(4) .
C54 C53 C58 F5 -179.2(2) .
C54 C53 B1 C59 -170.1(2) .
C54 C53 B1 C65 67.7(3) .
C54 C53 B1 C71 -54.9(3) .
C54 C55 C56 C57 -0.7(4) .
C54 C55 C56 F3 -179.9(3) .
C55 C56 C57 C58 -0.1(4) .
C55 C56 C57 F4 -179.8(3) .
C56 C57 C58 C53 0.2(4) .
C56 C57 C58 F5 179.8(2) .
C58 C53 C54 C55 -1.3(4) .
C58 C53 C54 F1 178.8(2) .
C58 C53 B1 C59 15.2(4) .
C58 C53 B1 C65 -107.1(3) .
C58 C53 B1 C71 130.3(3) .
C59 C60 C61 C62 1.5(5) .
C59 C60 C61 F7 -177.9(3) .
C60 C59 C64 C63 -0.9(5) .
C60 C59 C64 F10 177.6(3) .
C60 C59 B1 C53 59.2(4) .
C60 C59 B1 C65 175.3(3) .
C60 C59 B1 C71 -62.0(3) .
C60 C61 C62 C63 -1.1(5) .
C60 C61 C62 F8 179.7(3) .
C61 C62 C63 C64 -0.2(5) .
C61 C62 C63 F9 -179.9(3) .
C62 C63 C64 C59 1.3(5) .
C62 C63 C64 F10 -177.4(3) .
C64 C59 C60 C61 -0.5(4) .
C64 C59 C60 F6 -179.8(2) .
C64 C59 B1 C53 -131.6(3) .
C64 C59 B1 C65 -15.6(4) .
C64 C59 B1 C71 107.1(3) .
C65 C66 C67 C68 0.2(5) .
C65 C66 C67 F12 -179.1(3) .
C66 C65 C70 C69 0.4(4) .
C66 C65 C70 F15 -177.8(3) .
C66 C65 B1 C53 67.4(3) .
C66 C65 B1 C59 -56.4(3) .
C66 C65 B1 C71 -171.5(2) .
C66 C67 C68 C69 -0.1(5) .
C66 C67 C68 F13 177.9(3) .
C67 C68 C69 C70 0.1(5) .
C67 C68 C69 F14 178.7(3) .
C68 C69 C70 C65 -0.3(5) .
C68 C69 C70 F15 178.0(3) .
C70 C65 C66 C67 -0.4(4) .
C70 C65 C66 F11 179.3(2) .
C70 C65 B1 C53 -107.8(3) .
C70 C65 B1 C59 128.4(3) .
C70 C65 B1 C71 13.3(4) .
C71 C72 C73 C74 -2.0(5) .
C71 C72 C73 F17 179.9(3) .
C72 C71 C76 C75 -1.5(4) .
C72 C71 C76 F20 177.7(3) .
C72 C71 B1 C53 170.4(3) .
C72 C71 B1 C59 -66.4(3) .
C72 C71 B1 C65 55.2(3) .
C72 C73 C74 C75 -0.4(5) .
C72 C73 C74 F18 -179.3(3) .
C73 C74 C75 C76 1.6(5) .
C73 C74 C75 F19 -177.6(3) .
C74 C75 C76 C71 -0.6(5) .
C74 C75 C76 F20 -179.9(3) .
C76 C71 C72 C73 2.8(5) .
C76 C71 C72 F16 -176.9(3) .
C76 C71 B1 C53 -18.4(4) .
C76 C71 B1 C59 104.9(3) .
C76 C71 B1 C65 -133.5(3) .
C100 C101 C102 C102 -179.1(9) 2_675
B1 C53 C54 C55 -176.7(3) .
B1 C53 C54 F1 3.4(4) .
B1 C53 C58 C57 175.4(3) .
B1 C53 C58 F5 -4.1(4) .
B1 C59 C60 C61 170.2(3) .
B1 C59 C60 F6 -9.2(4) .
B1 C59 C64 C63 -170.6(3) .
B1 C59 C64 F10 8.0(5) .
B1 C65 C66 C67 -176.3(3) .
B1 C65 C66 F11 3.4(4) .
B1 C65 C70 C69 175.8(3) .
B1 C65 C70 F15 -2.3(5) .
B1 C71 C72 C73 175.3(3) .
B1 C71 C72 F16 -4.4(4) .
B1 C71 C76 C75 -173.3(3) .
B1 C71 C76 F20 6.0(4) .
F1 C54 C55 C56 -178.6(2) .
F1 C54 C55 F2 2.1(4) .
F2 C55 C56 C57 178.5(2) .
F2 C55 C56 F3 -0.7(4) .
F3 C56 C57 C58 179.2(3) .
F3 C56 C57 F4 -0.6(4) .
F4 C57 C58 C53 179.9(3) .
F4 C57 C58 F5 -0.5(4) .
F6 C60 C61 C62 -179.1(3) .
F6 C60 C61 F7 1.5(4) .
F7 C61 C62 C63 178.3(3) .
F7 C61 C62 F8 -0.9(5) .
F8 C62 C63 C64 179.0(3) .
F8 C62 C63 F9 -0.7(5) .
F9 C63 C64 C59 -178.9(3) .
F9 C63 C64 F10 2.4(5) .
F11 C66 C67 C68 -179.4(3) .
F11 C66 C67 F12 1.2(4) .
F12 C67 C68 C69 179.3(3) .
F12 C67 C68 F13 -2.8(5) .
F13 C68 C69 C70 -177.8(3) .
F13 C68 C69 F14 0.7(5) .
F14 C69 C70 C65 -178.8(3) .
F14 C69 C70 F15 -0.6(5) .
F16 C72 C73 C74 177.7(3) .
F16 C72 C73 F17 -0.4(5) .
F17 C73 C74 C75 177.8(3) .
F17 C73 C74 F18 -1.2(5) .
F18 C74 C75 C76 -179.4(3) .
F18 C74 C75 F19 1.4(5) .
F19 C75 C76 C71 178.6(3) .
F19 C75 C76 F20 -0.7(4) .
Si1 C1 C2 C3 166.4(2) .
Si1 C1 C2 Ti1 -128.9(2) .
Si1 C1 C5 C4 -162.8(2) .
Si1 C1 C5 C6 11.8(6) .
Si1 C1 C5 Ti1 130.4(2) .
Si1 C1 C5 Ti2 121.0(2) .
Si3 C27 C28 C29 174.2(2) .
Si3 C27 C28 Ti1 -119.4(2) .
Si3 C27 C31 C30 -170.2(2) .
Si3 C27 C31 C32 0.7(5) .
Si3 C27 C31 Ti1 120.8(2) .
Si3 C27 C31 Ti2 112.2(2) .
Ti1 C1 C2 C3 -64.7(2) .
Ti1 C1 C5 C4 66.83(19) .
Ti1 C1 C5 C6 -118.6(4) .
Ti1 C1 C5 Ti2 -9.46(19) .
Ti1 C1 Si1 C9 -152.38(18) .
Ti1 C1 Si1 C12 -28.8(2) .
Ti1 C1 Si1 C15 90.6(2) .
Ti1 C2 C3 C4 -66.25(19) .
Ti1 C3 C4 C5 -58.69(18) .
Ti1 C3 C4 C8 129.3(4) .
Ti1 C3 C4 Ti2 29.82(17) .
Ti1 C4 C5 C1 -62.19(18) .
Ti1 C4 C5 C6 121.2(2) .
Ti1 C4 C5 Ti2 64.36(6) .
Ti1 C4 C8 C7 -78.1(3) .
Ti1 C4 C8 Si2 111.2(2) .
Ti1 C4 C8 Ti2 -8.53(18) .
Ti1 C5 C6 C7 92.1(3) .
Ti1 C5 C6 Ti2 28.89(17) .
Ti1 C27 C28 C29 -66.4(2) .
Ti1 C27 C31 C30 69.0(2) .
Ti1 C27 C31 C32 -120.1(4) .
Ti1 C27 C31 Ti2 -8.58(19) .
Ti1 C27 Si3 C35 142.13(17) .
Ti1 C27 Si3 C38 -94.07(19) .
Ti1 C27 Si3 C41 22.4(2) .
Ti1 C28 C29 C30 -69.12(19) .
Ti1 C29 C30 C31 -55.91(19) .
Ti1 C29 C30 C34 129.8(4) .
Ti1 C29 C30 Ti2 28.42(17) .
Ti1 C30 C31 C27 -60.81(19) .
Ti1 C30 C31 C32 124.8(2) .
Ti1 C30 C31 Ti2 64.25(6) .
Ti1 C30 C34 C33 -76.9(3) .
Ti1 C30 C34 Si4 133.1(2) .
Ti1 C30 C34 Ti2 -9.34(19) .
Ti1 C31 C32 C33 93.3(3) .
Ti1 C31 C32 Ti2 30.04(18) .
Ti2 C4 C5 C1 -126.6(2) .
Ti2 C4 C5 C6 56.85(19) .
Ti2 C4 C5 Ti1 -64.36(6) .
Ti2 C4 C8 C7 -69.58(18) .
Ti2 C4 C8 Si2 119.7(2) .
Ti2 C5 C6 C7 63.20(19) .
Ti2 C6 C7 C8 61.1(2) .
Ti2 C7 C8 C4 71.53(17) .
Ti2 C7 C8 Si2 -117.2(2) .
Ti2 C8 Si2 C18 -92.65(17) .
Ti2 C8 Si2 C21 144.81(15) .
Ti2 C8 Si2 C24 28.46(18) .
Ti2 C30 C31 C27 -125.1(2) .
Ti2 C30 C31 C32 60.60(19) .
Ti2 C30 C31 Ti1 -64.25(6) .
Ti2 C30 C34 C33 -67.52(18) .
Ti2 C30 C34 Si4 142.4(3) .
Ti2 C31 C32 C33 63.2(2) .
Ti2 C32 C33 C34 61.4(2) .
Ti2 C33 C34 C30 67.71(18) .
Ti2 C33 C34 Si4 -138.3(2) .
Ti2 C34 Si4 C44 -148.0(2) .
Ti2 C34 Si4 C47 89.6(2) .
Ti2 C34 Si4 C50 -34.0(3) .
